data_7702680
loop_
_publ_author_name
'Du, Shaowu'
'Kautz, Jason A.'
'McGrath, Thomas D.'
'Stone, F. Gordon A.'

_publ_section_title
;
 Reactivity of the molybdenacarbaborane anion
 [2,2,2,2-(CO)4-closo-2,1-MoCB10H11]--: metal oxidation versus cage
 substitution&#x2020;
;
_journal_issue 19
_journal_name_full 'Journal of the Chemical Society, Dalton Transactions'
_journal_page_first 2791
_journal_paper_doi 10.1039/b105158j
_journal_year 2001
_chemical_formula_moiety
;
[2,2,2-(CO)~3~-2-I-3,11-{cyclo-1,4-S~2~(CH~2~)~4~}~2~
-closo-2,1-MoCB~10~H~9~]
;
_chemical_formula_sum 'C13 H27 B10 Cl2 I Mo O3 S4'
_chemical_formula_weight 761.43
_space_group_IT_number 14
_space_group_name_Hall '-P 2ybc'
_space_group_name_H-M_alt 'P 1 21/c 1'
_symmetry_cell_setting monoclinic
_symmetry_space_group_name_H-M 'P 1 21/c 1'
_atom_sites_solution_hydrogens geom
_atom_sites_solution_primary direct
_atom_sites_solution_secondary difmap
_cell_angle_alpha 90.00
_cell_angle_beta 95.612(10)
_cell_angle_gamma 90.00
_cell_formula_units_Z 4
_cell_length_a 8.8257(9)
_cell_length_b 10.6900(10)
_cell_length_c 30.297(4)
_cell_measurement_reflns_used 25
_cell_measurement_temperature 173(2)
_cell_measurement_theta_max 20
_cell_measurement_theta_min 15
_cell_volume 2844.7(5)
_computing_cell_refinement 'Enraf-Nonius CAD4 (1989)'
_computing_data_collection 'Enraf-Nonius CAD4 (1989)'
_computing_data_reduction 'XCAD4 Siemens Software (Harms, 1993)'
_computing_molecular_graphics 'XP in SHELXTL-PC (Bruker, 1995)'
_computing_publication_material 'SHELXL-97 (Sheldrick, 1997)'
_computing_structure_refinement 'SHELXL-97 (Sheldrick, 1997)'
_computing_structure_solution 'SHELXS-97 (Sheldrick, 1997)'
_diffrn_ambient_temperature 173(2)
_diffrn_measured_fraction_theta_full 0.990
_diffrn_measured_fraction_theta_max 0.990
_diffrn_measurement_device_type 'Enraf-Nonius CAD4'
_diffrn_measurement_method \w-2\q
_diffrn_radiation_monochromator graphite
_diffrn_radiation_source 'fine-focus sealed tube'
_diffrn_radiation_type MoK\a
_diffrn_radiation_wavelength 0.71073
_diffrn_reflns_av_R_equivalents 0.0345
_diffrn_reflns_av_sigmaI/netI 0.0691
_diffrn_reflns_limit_h_max 10
_diffrn_reflns_limit_h_min 0
_diffrn_reflns_limit_k_max 12
_diffrn_reflns_limit_k_min 0
_diffrn_reflns_limit_l_max 35
_diffrn_reflns_limit_l_min -36
_diffrn_reflns_number 5372
_diffrn_reflns_theta_full 25.04
_diffrn_reflns_theta_max 25.04
_diffrn_reflns_theta_min 2.02
_diffrn_standards_decay_% 4.03
_diffrn_standards_interval_time 120
_diffrn_standards_number 3
_exptl_absorpt_coefficient_mu 2.045
_exptl_absorpt_correction_T_max 0.8056
_exptl_absorpt_correction_T_min 0.7290
_exptl_absorpt_correction_type numerical
_exptl_crystal_colour brick-red
_exptl_crystal_density_diffrn 1.778
_exptl_crystal_density_method 'not measured'
_exptl_crystal_description needles
_exptl_crystal_F_000 1488
_exptl_crystal_size_max 0.39
_exptl_crystal_size_mid 0.16
_exptl_crystal_size_min 0.10
_refine_diff_density_max 1.270
_refine_diff_density_min -0.589
_refine_diff_density_rms 0.116
_refine_ls_extinction_method none
_refine_ls_goodness_of_fit_ref 1.089
_refine_ls_hydrogen_treatment mixed
_refine_ls_matrix_type full
_refine_ls_number_parameters 307
_refine_ls_number_reflns 5021
_refine_ls_number_restraints 0
_refine_ls_restrained_S_all 1.089
_refine_ls_R_factor_all 0.1001
_refine_ls_R_factor_gt 0.0526
_refine_ls_shift/su_max 0.000
_refine_ls_shift/su_mean 0.000
_refine_ls_structure_factor_coef Fsqd
_refine_ls_weighting_details 'w=1/[\s^2^(Fo^2^)+(0.0237P)^2^+6.8204P] where P=(Fo^2^+2Fc^2^)/3'
_refine_ls_weighting_scheme calc
_refine_ls_wR_factor_gt 0.0857
_refine_ls_wR_factor_ref 0.0980
_reflns_number_gt 3306
_reflns_number_total 5021
_reflns_threshold_expression >2sigma(I)
_cod_data_source_file b105158j-1.txt
_cod_data_source_block 14
_cod_depositor_comments
;
The following automatic conversions were performed:

data item '_exptl_absorpt_correction_type' value 'Numerical' was
changed to 'numerical' in accordance with the
/home/saulius/struct/COD-crude-data/automatic-downloads/DataCite-retrospective/RSC/depositions/lib/dictionaries/cif_core.dic
dictionary named 'cif_core.dic' version 2.4.2 last updated on
2011-04-26.

data item '_symmetry_cell_setting' value 'Monoclinic' was changed to
'monoclinic' in accordance with the
/home/saulius/struct/COD-crude-data/automatic-downloads/DataCite-retrospective/RSC/depositions/lib/dictionaries/cif_core.dic
dictionary named 'cif_core.dic' version 2.4.2 last updated on
2011-04-26.

data item '_refine_ls_weighting_scheme' value 'calc
w=1/[\s^2^(Fo^2^)+(0.0237P)^2^+6.8204P] where P=(Fo^2^+2Fc^2^)/3' was
changed to 'calc'. A new data item '_refine_ls_weighting_details' was
created with the value set to
'w=1/[\s^2^(Fo^2^)+(0.0237P)^2^+6.8204P] where P=(Fo^2^+2Fc^2^)/3'.

Automatic conversion script
Id: cif_fix_values 6909 2019-04-08 15:41:33Z antanas 
;
_cod_original_sg_symbol_H-M P2(1)/c
_cod_database_code 7702680

loop_
_symmetry_equiv_pos_as_xyz
'x, y, z'
'-x, y+1/2, -z+1/2'
'-x, -y, -z'
'x, -y-1/2, z-1/2'

loop_
_atom_site_label
_atom_site_type_symbol
_atom_site_fract_x
_atom_site_fract_y
_atom_site_fract_z
_atom_site_U_iso_or_equiv
_atom_site_adp_type
_atom_site_occupancy
_atom_site_calc_flag
_atom_site_refinement_flags
Mo Mo 0.09173(7) 0.00141(5) 0.125992(19) 0.03003(15) Uani 1 d .
C1 C -0.1774(7) 0.0019(6) 0.1010(2) 0.0354(16) Uani 1 d .
H1 H -0.2060 0.1017 0.0971 0.042 Uiso 1 calc R
B2 B -0.1452(9) -0.0595(7) 0.1520(3) 0.0313(18) Uani 1 d .
B3 B -0.0181(9) -0.1857(7) 0.1501(3) 0.0322(19) Uani 1 d .
H3 H 0.0586 -0.2178 0.1787 0.039 Uiso 1 calc R
B4 B 0.0227(9) -0.1929(7) 0.0927(3) 0.0318(19) Uani 1 d .
B5 B -0.0718(9) -0.0676(7) 0.0634(3) 0.0337(19) Uani 1 d .
H5 H -0.0288 -0.0200 0.0349 0.040 Uiso 1 calc R
B6 B -0.3163(10) -0.0890(8) 0.1187(3) 0.037(2) Uani 1 d .
H6 H -0.4270 -0.0535 0.1270 0.044 Uiso 1 calc R
B7 B -0.2182(9) -0.2122(7) 0.1487(3) 0.037(2) Uani 1 d .
H7 H -0.2659 -0.2582 0.1767 0.044 Uiso 1 calc R
B8 B -0.1141(10) -0.2968(8) 0.1120(3) 0.042(2) Uani 1 d .
H8 H -0.0927 -0.3978 0.1157 0.051 Uiso 1 calc R
B9 B -0.1478(9) -0.2222(7) 0.0589(3) 0.035(2) Uani 1 d .
H9 H -0.1488 -0.2752 0.0277 0.043 Uiso 1 calc R
B10 B -0.2722(10) -0.0966(8) 0.0637(3) 0.040(2) Uani 1 d .
H10 H -0.3541 -0.0667 0.0360 0.048 Uiso 1 calc R
B11 B -0.2975(9) -0.2374(8) 0.0936(3) 0.040(2) Uani 1 d .
H11 H -0.3951 -0.3002 0.0855 0.048 Uiso 1 calc R
I I 0.04632(7) 0.26141(4) 0.105221(19) 0.05493(18) Uani 1 d .
C2 C 0.1583(8) 0.0925(7) 0.1826(3) 0.0428(19) Uani 1 d .
O2 O 0.2017(7) 0.1381(6) 0.21507(19) 0.0691(19) Uani 1 d .
C3 C 0.2679(8) -0.0927(7) 0.1545(2) 0.0380(18) Uani 1 d .
O3 O 0.3637(6) -0.1486(5) 0.17317(19) 0.0594(16) Uani 1 d .
C4 C 0.2504(9) 0.0472(7) 0.0844(2) 0.0414(19) Uani 1 d .
O4 O 0.3383(6) 0.0725(5) 0.06229(18) 0.0594(16) Uani 1 d .
S1 S 0.2013(2) -0.27057(16) 0.07227(6) 0.0342(4) Uani 1 d .
C5 C 0.1595(8) -0.4340(6) 0.0626(2) 0.0404(18) Uani 1 d .
H5A H 0.1539 -0.4763 0.0907 0.048 Uiso 1 calc R
H5B H 0.0616 -0.4425 0.0453 0.048 Uiso 1 calc R
C6 C 0.2832(9) -0.4949(7) 0.0377(2) 0.0477(19) Uani 1 d .
H6A H 0.2690 -0.5848 0.0377 0.057 Uiso 1 calc R
H6B H 0.3818 -0.4771 0.0535 0.057 Uiso 1 calc R
S2 S 0.2839(3) -0.4424(2) -0.01864(7) 0.0529(6) Uani 1 d .
C7 C 0.3247(9) -0.2802(7) -0.0074(2) 0.051(2) Uani 1 d .
H7A H 0.4205 -0.2737 0.0112 0.061 Uiso 1 calc R
H7B H 0.3365 -0.2374 -0.0351 0.061 Uiso 1 calc R
C8 C 0.2007(9) -0.2154(6) 0.0157(2) 0.045(2) Uani 1 d .
H8A H 0.1023 -0.2322 -0.0004 0.054 Uiso 1 calc R
H8B H 0.2173 -0.1257 0.0158 0.054 Uiso 1 calc R
S3 S -0.1687(2) 0.04025(16) 0.20351(6) 0.0362(4) Uani 1 d .
C9 C -0.0814(8) -0.0612(7) 0.2469(2) 0.0401(18) Uani 1 d .
H9A H -0.1307 -0.1424 0.2449 0.048 Uiso 1 calc R
H9B H 0.0253 -0.0730 0.2428 0.048 Uiso 1 calc R
C10 C -0.0957(9) -0.0051(8) 0.2920(2) 0.053(2) Uani 1 d .
H10A H -0.0548 0.0792 0.2925 0.064 Uiso 1 calc R
H10B H -0.0338 -0.0536 0.3140 0.064 Uiso 1 calc R
S4 S -0.2857(3) 0.0010(3) 0.30735(7) 0.0707(7) Uani 1 d .
C11 C -0.3726(10) 0.0944(8) 0.2627(2) 0.060(2) Uani 1 d .
H11A H -0.4787 0.1077 0.2672 0.072 Uiso 1 calc R
H11B H -0.3232 0.1755 0.2634 0.072 Uiso 1 calc R
C12 C -0.3639(8) 0.0363(7) 0.2174(2) 0.047(2) Uani 1 d .
H12A H -0.4287 0.0823 0.1953 0.056 Uiso 1 calc R
H12B H -0.3994 -0.0495 0.2176 0.056 Uiso 1 calc R
C100 C 0.6458(11) 0.4149(9) 0.1424(3) 0.079(3) Uani 1 d .
H10C H 0.5892 0.4916 0.1360 0.095 Uiso 1 calc R
H10D H 0.7380 0.4192 0.1274 0.095 Uiso 1 calc R
Cl2 Cl 0.5381(3) 0.2901(3) 0.12186(8) 0.0879(8) Uani 1 d .
Cl1 Cl 0.6948(3) 0.4042(3) 0.19942(10) 0.0996(10) Uani 1 d .

loop_
_atom_site_aniso_label
_atom_site_aniso_U_11
_atom_site_aniso_U_22
_atom_site_aniso_U_33
_atom_site_aniso_U_23
_atom_site_aniso_U_13
_atom_site_aniso_U_12
Mo 0.0361(3) 0.0278(3) 0.0260(3) 0.0011(3) 0.0024(2) -0.0065(3)
C1 0.042(4) 0.036(4) 0.027(4) 0.003(3) 0.000(3) 0.003(4)
B2 0.034(5) 0.031(4) 0.029(4) 0.000(3) 0.005(4) 0.002(4)
B3 0.033(5) 0.031(4) 0.032(5) 0.000(4) -0.003(4) -0.004(4)
B4 0.041(5) 0.026(4) 0.028(4) -0.002(3) 0.002(4) -0.002(4)
B5 0.042(5) 0.035(4) 0.024(4) 0.004(4) -0.001(4) -0.006(4)
B6 0.031(5) 0.046(5) 0.035(5) 0.000(4) 0.006(4) -0.004(4)
B7 0.033(5) 0.040(5) 0.039(5) 0.004(4) 0.011(4) -0.005(4)
B8 0.048(6) 0.036(5) 0.043(5) -0.009(4) 0.003(4) -0.013(4)
B9 0.037(5) 0.045(5) 0.022(4) -0.005(4) -0.008(4) -0.008(4)
B10 0.044(6) 0.049(5) 0.028(5) -0.003(4) 0.001(4) -0.004(4)
B11 0.031(5) 0.046(5) 0.041(5) -0.011(4) 0.003(4) -0.009(4)
I 0.0711(4) 0.0302(3) 0.0632(4) 0.0034(3) 0.0048(3) -0.0044(3)
C2 0.039(5) 0.050(5) 0.041(5) 0.002(4) 0.009(4) -0.019(4)
O2 0.083(5) 0.079(4) 0.043(4) -0.019(3) -0.008(3) -0.027(4)
C3 0.031(4) 0.045(4) 0.038(4) 0.003(4) 0.002(4) -0.013(4)
O3 0.036(3) 0.068(4) 0.071(4) 0.023(3) -0.013(3) -0.004(3)
C4 0.054(5) 0.035(4) 0.033(4) 0.000(3) -0.008(4) -0.002(4)
O4 0.052(4) 0.074(4) 0.055(4) 0.016(3) 0.021(3) -0.023(3)
S1 0.0399(11) 0.0345(10) 0.0281(9) -0.0015(8) 0.0034(8) -0.0022(8)
C5 0.052(5) 0.026(4) 0.044(5) -0.002(3) 0.008(4) -0.002(4)
C6 0.060(5) 0.036(4) 0.048(5) -0.003(4) 0.007(4) 0.012(4)
S2 0.0653(15) 0.0545(12) 0.0400(12) -0.0083(10) 0.0100(11) 0.0105(11)
C7 0.063(6) 0.055(5) 0.036(4) 0.005(4) 0.012(4) -0.007(4)
C8 0.067(6) 0.032(4) 0.035(4) 0.003(3) 0.009(4) 0.000(4)
S3 0.0427(11) 0.0382(10) 0.0283(10) -0.0007(8) 0.0067(8) -0.0036(8)
C9 0.047(5) 0.043(4) 0.030(4) 0.000(3) 0.002(4) -0.003(4)
C10 0.073(6) 0.061(5) 0.025(4) 0.003(4) 0.004(4) 0.001(5)
S4 0.0802(17) 0.0960(18) 0.0392(12) 0.0044(13) 0.0219(12) 0.0027(16)
C11 0.061(6) 0.078(6) 0.044(5) -0.010(5) 0.019(4) 0.003(5)
C12 0.040(5) 0.056(5) 0.046(5) 0.000(4) 0.012(4) 0.000(4)
C100 0.082(7) 0.075(7) 0.081(7) 0.001(6) 0.015(6) -0.013(6)
Cl2 0.093(2) 0.099(2) 0.0720(17) -0.0106(15) 0.0079(15) -0.0243(16)
Cl1 0.076(2) 0.126(2) 0.092(2) -0.0173(19) -0.0169(16) -0.0023(18)

loop_
_atom_type_symbol
_atom_type_description
_atom_type_scat_dispersion_real
_atom_type_scat_dispersion_imag
_atom_type_scat_source
C C 0.0033 0.0016 'International Tables Vol C Tables 4.2.6.8 and 6.1.1.4'
H H 0.0000 0.0000 'International Tables Vol C Tables 4.2.6.8 and 6.1.1.4'
B B 0.0013 0.0007 'International Tables Vol C Tables 4.2.6.8 and 6.1.1.4'
O O 0.0106 0.0060 'International Tables Vol C Tables 4.2.6.8 and 6.1.1.4'
S S 0.1246 0.1234 'International Tables Vol C Tables 4.2.6.8 and 6.1.1.4'
Mo Mo -1.6832 0.6857 'International Tables Vol C Tables 4.2.6.8 and 6.1.1.4'
I I -0.4742 1.8119 'International Tables Vol C Tables 4.2.6.8 and 6.1.1.4'
Cl Cl 0.1484 0.1585 'International Tables Vol C Tables 4.2.6.8 and 6.1.1.4'

loop_
_geom_angle_atom_site_label_1
_geom_angle_atom_site_label_2
_geom_angle_atom_site_label_3
_geom_angle
_geom_angle_publ_flag
C3 Mo C2 73.9(3) y
C3 Mo C4 80.4(3) y
C2 Mo C4 104.5(3) y
C3 Mo B4 84.1(3) y
C2 Mo B4 146.3(3) y
C4 Mo B4 96.4(3) y
C3 Mo B3 76.3(3) y
C2 Mo B3 103.9(3) y
C4 Mo B3 136.2(3) y
B4 Mo B3 45.0(3) ?
C3 Mo B5 125.3(3) y
C2 Mo B5 158.8(3) y
C4 Mo B5 88.9(3) y
B4 Mo B5 43.8(3) ?
B3 Mo B5 75.5(3) ?
C3 Mo B2 113.1(3) y
C2 Mo B2 92.5(3) y
C4 Mo B2 161.0(3) y
B4 Mo B2 72.8(3) ?
B3 Mo B2 43.3(3) ?
B5 Mo B2 72.4(3) ?
C3 Mo C1 147.4(3) y
C2 Mo C1 117.5(3) y
C4 Mo C1 121.3(3) y
B4 Mo C1 70.4(3) ?
B3 Mo C1 71.3(2) ?
B5 Mo C1 41.7(2) ?
B2 Mo C1 40.8(2) ?
C3 Mo I 132.5(2) y
C2 Mo I 75.0(2) y
C4 Mo I 73.8(2) y
B4 Mo I 137.17(19) y
B3 Mo I 146.4(2) y
B5 Mo I 93.70(19) y
B2 Mo I 103.16(18) y
C1 Mo I 79.48(16) y
B2 C1 B6 63.0(4) ?
B2 C1 B10 113.4(6) ?
B6 C1 B10 62.0(4) ?
B2 C1 B5 112.9(5) ?
B6 C1 B5 114.8(5) ?
B10 C1 B5 63.5(4) ?
B2 C1 Mo 68.8(3) ?
B6 C1 Mo 128.2(4) ?
B10 C1 Mo 127.5(5) ?
B5 C1 Mo 68.0(3) ?
C1 B2 B7 106.4(6) ?
C1 B2 B3 108.7(5) ?
B7 B2 B3 61.1(4) ?
C1 B2 B6 58.9(4) ?
B7 B2 B6 60.7(5) ?
B3 B2 B6 110.9(6) ?
C1 B2 S3 120.7(5) y
B7 B2 S3 119.7(5) y
B3 B2 S3 125.0(5) y
B6 B2 S3 114.3(5) y
C1 B2 Mo 70.4(3) ?
B7 B2 Mo 124.1(5) ?
B3 B2 Mo 67.5(4) ?
B6 B2 Mo 125.9(5) ?
S3 B2 Mo 106.5(3) y
B2 B3 B7 59.3(4) ?
B2 B3 B8 105.3(6) ?
B7 B3 B8 58.7(4) ?
B2 B3 B4 104.5(5) ?
B7 B3 B4 105.0(5) ?
B8 B3 B4 58.9(4) ?
B2 B3 Mo 69.2(4) ?
B7 B3 Mo 124.1(5) ?
B8 B3 Mo 122.5(5) ?
B4 B3 Mo 67.3(3) ?
B9 B4 B5 60.7(4) ?
B9 B4 B8 60.8(5) ?
B5 B4 B8 109.6(6) ?
B9 B4 B3 109.1(6) ?
B5 B4 B3 108.7(5) ?
B8 B4 B3 60.4(4) ?
B9 B4 S1 114.4(5) y
B5 B4 S1 121.5(5) y
B8 B4 S1 115.9(5) y
B3 B4 S1 124.7(5) y
B9 B4 Mo 125.0(5) ?
B5 B4 Mo 68.7(3) ?
B8 B4 Mo 124.3(5) ?
B3 B4 Mo 67.7(3) ?
S1 B4 Mo 109.2(4) y
C1 B5 B4 104.8(5) ?
C1 B5 B9 103.2(5) ?
B4 B5 B9 59.5(4) ?
C1 B5 B10 58.1(4) ?
B4 B5 B10 106.4(6) ?
B9 B5 B10 58.5(4) ?
C1 B5 Mo 70.3(3) ?
B4 B5 Mo 67.5(3) ?
B9 B5 Mo 122.8(4) ?
B10 B5 Mo 124.7(5) ?
C1 B6 B10 59.3(4) ?
C1 B6 B2 58.1(4) ?
B10 B6 B2 107.2(6) ?
C1 B6 B11 106.1(6) ?
B10 B6 B11 60.7(5) ?
B2 B6 B11 107.2(6) ?
C1 B6 B7 104.8(6) ?
B10 B6 B7 108.1(6) ?
B2 B6 B7 59.4(4) ?
B11 B6 B7 59.7(5) ?
B2 B7 B8 107.6(6) ?
B2 B7 B11 107.8(6) ?
B8 B7 B11 60.5(5) ?
B2 B7 B6 59.8(4) ?
B8 B7 B6 108.4(6) ?
B11 B7 B6 60.1(5) ?
B2 B7 B3 59.6(4) ?
B8 B7 B3 61.4(5) ?
B11 B7 B3 110.3(6) ?
B6 B7 B3 109.1(6) ?
B7 B8 B11 59.9(5) ?
B7 B8 B4 107.4(6) ?
B11 B8 B4 107.5(6) ?
B7 B8 B9 106.7(6) ?
B11 B8 B9 59.6(5) ?
B4 B8 B9 59.1(4) ?
B7 B8 B3 60.0(4) ?
B11 B8 B3 108.8(6) ?
B4 B8 B3 60.7(4) ?
B9 B8 B3 107.9(6) ?
B10 B9 B4 108.8(6) ?
B10 B9 B11 60.8(5) ?
B4 B9 B11 108.4(5) ?
B10 B9 B5 61.1(5) ?
B4 B9 B5 59.9(4) ?
B11 B9 B5 109.6(6) ?
B10 B9 B8 108.5(6) ?
B4 B9 B8 60.1(4) ?
B11 B9 B8 59.8(5) ?
B5 B9 B8 108.3(5) ?
C1 B10 B9 104.9(6) ?
C1 B10 B6 58.7(4) ?
B9 B10 B6 108.3(6) ?
C1 B10 B11 105.2(5) ?
B9 B10 B11 60.3(5) ?
B6 B10 B11 60.3(5) ?
C1 B10 B5 58.4(4) ?
B9 B10 B5 60.4(5) ?
B6 B10 B5 107.9(6) ?
B11 B10 B5 108.7(6) ?
B7 B11 B6 60.2(4) ?
B7 B11 B9 107.2(6) ?
B6 B11 B9 106.2(6) ?
B7 B11 B8 59.5(5) ?
B6 B11 B8 107.7(6) ?
B9 B11 B8 60.7(5) ?
B7 B11 B10 107.1(6) ?
B6 B11 B10 59.0(5) ?
B9 B11 B10 58.9(5) ?
B8 B11 B10 107.8(6) ?
O2 C2 Mo 175.9(7) y
O3 C3 Mo 175.4(6) y
O4 C4 Mo 178.9(7) y
C5 S1 C8 100.3(3) ?
C5 S1 B4 107.9(3) y
C8 S1 B4 103.6(3) y
C6 C5 S1 110.3(5) ?
C5 C6 S2 113.8(5) ?
C6 S2 C7 98.0(3) ?
C8 C7 S2 112.7(5) ?
C7 C8 S1 110.6(5) ?
C12 S3 C9 99.4(3) ?
C12 S3 B2 110.9(4) y
C9 S3 B2 100.6(3) y
C10 C9 S3 110.5(5) ?
C9 C10 S4 114.5(5) ?
C10 S4 C11 99.6(4) ?
C12 C11 S4 113.5(6) ?
C11 C12 S3 109.6(5) ?
Cl2 C100 Cl1 112.5(5) ?

loop_
_geom_bond_atom_site_label_1
_geom_bond_atom_site_label_2
_geom_bond_distance
_geom_bond_publ_flag
Mo C3 1.978(8) y
Mo C2 2.008(8) y
Mo C4 2.033(9) y
Mo B4 2.363(7) y
Mo B3 2.370(8) y
Mo B5 2.384(8) y
Mo B2 2.396(8) y
Mo C1 2.421(6) y
Mo I 2.8693(8) y
C1 B2 1.678(9) ?
C1 B6 1.693(10) ?
C1 B10 1.704(10) ?
C1 B5 1.710(10) ?
B2 B7 1.754(11) ?
B2 B3 1.759(11) ?
B2 B6 1.761(11) ?
B2 S3 1.917(8) y
B3 B7 1.784(11) ?
B3 B8 1.809(11) ?
B3 B4 1.813(11) ?
B4 B9 1.763(11) ?
B4 B5 1.770(11) ?
B4 B8 1.780(11) ?
B4 S1 1.936(8) y
B5 B9 1.784(11) ?
B5 B10 1.797(12) ?
B6 B10 1.750(11) ?
B6 B11 1.774(12) ?
B6 B7 1.776(11) ?
B7 B8 1.760(12) ?
B7 B11 1.767(11) ?
B8 B11 1.777(12) ?
B8 B9 1.793(11) ?
B9 B10 1.750(12) ?
B9 B11 1.774(11) ?
B10 B11 1.782(12) ?
C2 O2 1.132(8) y
C3 O3 1.139(8) y
C4 O4 1.106(8) y
S1 C5 1.804(7) ?
S1 C8 1.811(7) ?
C5 C6 1.531(9) ?
C6 S2 1.796(7) ?
S2 C7 1.798(8) ?
C7 C8 1.522(10) ?
S3 C12 1.813(7) ?
S3 C9 1.816(7) ?
C9 C10 1.508(9) ?
C10 S4 1.785(8) ?
S4 C11 1.792(8) ?
C11 C12 1.515(10) ?
C100 Cl2 1.719(9) ?
C100 Cl1 1.744(9) ?
